data_4103118
loop_
_publ_author_name
'Yoshikazu Sasaki'
'Daisuke Kato'
'Dale L. Boger'

_publ_section_title
;
 Asymmetric Total Synthesis of Vindorosine, Vindoline, and Key Vinblastine
 Analogues
;
_journal_name_full 'Journal of the American Chemical Society'
_journal_page_first 13533
_journal_page_last 13544
_journal_paper_doi 10.1021/ja106284s
_journal_volume 132
_journal_year 2010
_chemical_formula_sum 'C24 H30 N2 O5'
_chemical_formula_weight 426.50
_chemical_name_systematic
; 
 ? 
;
_space_group_IT_number 19
_symmetry_cell_setting orthorhombic
_symmetry_space_group_name_Hall 'P 2ac 2ab'
_symmetry_space_group_name_H-M 'P 21 21 21'
_atom_sites_solution_hydrogens geom
_atom_sites_solution_primary direct
_atom_sites_solution_secondary difmap
_audit_creation_method SHELXL-97
_cell_angle_alpha 90.00
_cell_angle_beta 90.00
_cell_angle_gamma 90.00
_cell_formula_units_Z 8
_cell_length_a 8.8278(18)
_cell_length_b 16.708(3)
_cell_length_c 30.252(6)
_cell_measurement_reflns_used 5034
_cell_measurement_temperature 296(2)
_cell_measurement_theta_max 22.23
_cell_measurement_theta_min 2.40
_cell_volume 4462.0(15)
_computing_cell_refinement 'Bruker SMART'
_computing_data_collection 'Bruker SMART'
_computing_data_reduction 'Bruker SAINT+'
_computing_molecular_graphics 'Bruker SHELXTL'
_computing_publication_material 'Bruker SHELXTL'
_computing_structure_refinement 'SHELXL-97 (Sheldrick, 1997)'
_computing_structure_solution 'SHELXS-97 (Sheldrick, 1990)'
_diffrn_ambient_temperature 296(2)
_diffrn_measured_fraction_theta_full 0.999
_diffrn_measured_fraction_theta_max 0.999
_diffrn_measurement_device_type 'CCD area detector'
_diffrn_measurement_method 'phi and omega scans'
_diffrn_radiation_monochromator graphite
_diffrn_radiation_source 'fine-focus sealed tube'
_diffrn_radiation_type MoK\a
_diffrn_radiation_wavelength 0.71073
_diffrn_reflns_av_R_equivalents 0.0443
_diffrn_reflns_av_sigmaI/netI 0.0430
_diffrn_reflns_limit_h_max 10
_diffrn_reflns_limit_h_min -10
_diffrn_reflns_limit_k_max 18
_diffrn_reflns_limit_k_min -19
_diffrn_reflns_limit_l_max 35
_diffrn_reflns_limit_l_min -35
_diffrn_reflns_number 33119
_diffrn_reflns_theta_full 25.00
_diffrn_reflns_theta_max 25.00
_diffrn_reflns_theta_min 1.35
_diffrn_standards_decay_% 1
_exptl_absorpt_coefficient_mu 0.089
_exptl_absorpt_correction_T_max 0.9859
_exptl_absorpt_correction_T_min 0.9798
_exptl_absorpt_correction_type none
_exptl_absorpt_process_details 'SADBS (Sheldrick, 1999)'
_exptl_crystal_colour Colorless
_exptl_crystal_density_diffrn 1.270
_exptl_crystal_density_meas ?
_exptl_crystal_density_method 'not measured'
_exptl_crystal_description Parallalepiped
_exptl_crystal_F_000 1824
_exptl_crystal_size_max 0.23
_exptl_crystal_size_mid 0.21
_exptl_crystal_size_min 0.16
_refine_diff_density_max 0.192
_refine_diff_density_min -0.174
_refine_diff_density_rms 0.038
_refine_ls_abs_structure_details 'Flack H D (1983), Acta Cryst. A39, 876-881'
_refine_ls_abs_structure_Flack -1.4(12)
_refine_ls_extinction_method none
_refine_ls_goodness_of_fit_ref 1.117
_refine_ls_hydrogen_treatment constr
_refine_ls_matrix_type full
_refine_ls_number_parameters 569
_refine_ls_number_reflns 7852
_refine_ls_number_restraints 0
_refine_ls_restrained_S_all 1.117
_refine_ls_R_factor_all 0.0778
_refine_ls_R_factor_gt 0.0614
_refine_ls_shift/su_max 0.049
_refine_ls_shift/su_mean 0.007
_refine_ls_structure_factor_coef Fsqd
_refine_ls_weighting_details 'calc w=1/[\s^2^(Fo^2^)+(0.0700P)^2^+0.3300P] where P=(Fo^2^+2Fc^2^)/3'
_refine_ls_weighting_scheme calc
_refine_ls_wR_factor_gt 0.1359
_refine_ls_wR_factor_ref 0.1439
_reflns_number_gt 6362
_reflns_number_total 7852
_reflns_threshold_expression >2sigma(I)
_cod_data_source_file ja106284s_si_003.cif
_cod_data_source_block dais
_cod_depositor_comments
;
The following automatic conversions were performed:

'_exptl_crystal_density_meas' value 'not measured' was changed to '?'
- the value is perceived as not measured.

Automatic conversion script
Id: cif_fix_values 3008 2015-01-20 13:52:24Z robertas 
;
_cod_original_cell_volume 4462.0(16)
_cod_database_code 4103118

loop_
_symmetry_equiv_pos_as_xyz
'x, y, z'
'-x+1/2, -y, z+1/2'
'-x, y+1/2, -z+1/2'
'x+1/2, -y+1/2, -z'

loop_
_atom_site_label
_atom_site_type_symbol
_atom_site_fract_x
_atom_site_fract_y
_atom_site_fract_z
_atom_site_U_iso_or_equiv
_atom_site_adp_type
_atom_site_occupancy
_atom_site_symmetry_multiplicity
_atom_site_calc_flag
_atom_site_refinement_flags
O1A O 0.8280(3) 0.68551(13) 0.15995(7) 0.0465(6) Uani 1 1 d .
O2A O 0.9632(3) 0.69137(14) 0.08439(7) 0.0533(6) Uani 1 1 d .
O3A O 0.7813(3) 0.76703(15) 0.05608(8) 0.0559(7) Uani 1 1 d .
O4A O 0.5468(3) 0.73437(14) 0.11373(7) 0.0509(6) Uani 1 1 d .
O5A O 0.4374(3) 0.8307(2) 0.07391(10) 0.0788(9) Uani 1 1 d .
N1A N 0.9222(3) 0.89318(16) 0.12040(9) 0.0453(7) Uani 1 1 d .
N2A N 0.7989(4) 0.74059(17) 0.23411(9) 0.0501(7) Uani 1 1 d .
C1A C 0.8009(5) 1.0096(2) 0.21409(13) 0.0636(11) Uani 1 1 d .
H1A H 0.7731 0.9993 0.2432 0.076 Uiso 1 1 calc R
C2A C 0.8008(6) 1.0868(3) 0.19786(16) 0.0787(14) Uani 1 1 d .
H2A H 0.7697 1.1287 0.2159 0.094 Uiso 1 1 calc R
C3A C 0.8459(6) 1.1022(2) 0.15553(17) 0.0758(13) Uani 1 1 d .
H3A H 0.8459 1.1548 0.1454 0.091 Uiso 1 1 calc R
C4A C 0.8914(5) 1.0419(2) 0.12744(13) 0.0587(10) Uani 1 1 d .
H4A H 0.9238 1.0530 0.0988 0.070 Uiso 1 1 calc R
C5A C 0.8873(4) 0.9636(2) 0.14340(12) 0.0478(9) Uani 1 1 d .
C6A C 0.8432(4) 0.9480(2) 0.18636(12) 0.0477(9) Uani 1 1 d .
C7A C 0.8640(4) 0.8609(2) 0.19659(11) 0.0457(9) Uani 1 1 d .
C8A C 0.9125(4) 0.8251(2) 0.15136(10) 0.0416(8) Uani 1 1 d .
H8A H 1.0141 0.8022 0.1547 0.050 Uiso 1 1 calc R
C9A C 0.8042(4) 0.75769(19) 0.13519(10) 0.0394(8) Uani 1 1 d .
C10A C 0.6429(4) 0.7879(2) 0.13868(11) 0.0419(8) Uani 1 1 d .
H10A H 0.6352 0.8426 0.1272 0.050 Uiso 1 1 calc R
C11A C 0.5942(4) 0.7849(2) 0.18734(11) 0.0432(8) Uani 1 1 d .
C12A C 0.7285(4) 0.8153(2) 0.21694(10) 0.0453(9) Uani 1 1 d .
H12A H 0.6876 0.8463 0.2417 0.054 Uiso 1 1 calc R
C13A C 0.9843(5) 0.8434(2) 0.23164(12) 0.0613(11) Uani 1 1 d .
H13A H 1.0852 0.8552 0.2207 0.074 Uiso 1 1 calc R
H13B H 0.9662 0.8741 0.2584 0.074 Uiso 1 1 calc R
C14A C 0.9639(5) 0.7544(2) 0.23976(12) 0.0587(10) Uani 1 1 d .
H14A H 1.0217 0.7233 0.2186 0.070 Uiso 1 1 calc R
H14B H 0.9962 0.7401 0.2694 0.070 Uiso 1 1 calc R
C15A C 0.7550(5) 0.6785(2) 0.20403(10) 0.0502(9) Uani 1 1 d .
C16A C 0.5882(4) 0.6958(2) 0.19983(11) 0.0499(9) Uani 1 1 d .
H16A H 0.5351 0.6873 0.2275 0.060 Uiso 1 1 calc R
H16B H 0.5414 0.6639 0.1768 0.060 Uiso 1 1 calc R
C17A C 1.0515(5) 0.8949(2) 0.09039(13) 0.0643(11) Uani 1 1 d .
H17A H 1.0421 0.9397 0.0707 0.077 Uiso 1 1 calc R
H17B H 1.0542 0.8463 0.0735 0.077 Uiso 1 1 calc R
H17C H 1.1433 0.8999 0.1072 0.077 Uiso 1 1 calc R
C18A C 0.8449(4) 0.73883(19) 0.08725(11) 0.0404(8) Uani 1 1 d .
C19A C 1.0167(5) 0.6739(2) 0.04036(12) 0.0610(10) Uani 1 1 d .
H19A H 0.9329 0.6582 0.0221 0.073 Uiso 1 1 calc R
H19B H 1.0893 0.6312 0.0416 0.073 Uiso 1 1 calc R
H19C H 1.0636 0.7207 0.0281 0.073 Uiso 1 1 calc R
C20A C 0.4644(4) 0.7617(3) 0.07980(13) 0.0624(11) Uani 1 1 d .
C21A C 0.4161(6) 0.6933(3) 0.05130(15) 0.0933(17) Uani 1 1 d .
H21A H 0.3522 0.7127 0.0280 0.112 Uiso 1 1 calc R
H21B H 0.3612 0.6552 0.0688 0.112 Uiso 1 1 calc R
H21C H 0.5039 0.6681 0.0388 0.112 Uiso 1 1 calc R
C22A C 0.4414(4) 0.8262(2) 0.19577(13) 0.0567(10) Uani 1 1 d .
H22A H 0.3652 0.8000 0.1778 0.068 Uiso 1 1 calc R
H22B H 0.4140 0.8179 0.2265 0.068 Uiso 1 1 calc R
C23A C 0.4357(6) 0.9157(3) 0.18625(17) 0.0794(13) Uani 1 1 d .
H23A H 0.5128 0.9424 0.2031 0.095 Uiso 1 1 calc R
H23B H 0.3381 0.9363 0.1944 0.095 Uiso 1 1 calc R
H23C H 0.4527 0.9247 0.1553 0.095 Uiso 1 1 calc R
C24A C 0.7966(5) 0.5952(2) 0.21951(13) 0.0646(11) Uani 1 1 d .
H24A H 0.9043 0.5918 0.2236 0.078 Uiso 1 1 calc R
H24B H 0.7654 0.5567 0.1978 0.078 Uiso 1 1 calc R
H24C H 0.7465 0.5841 0.2470 0.078 Uiso 1 1 calc R
O1B O 0.2328(3) 0.50696(13) 0.09405(7) 0.0450(6) Uani 1 1 d .
O2B O 0.1868(3) 0.50073(15) 0.01030(7) 0.0526(6) Uani 1 1 d .
O3B O 0.4193(3) 0.45246(19) 0.00011(9) 0.0707(8) Uani 1 1 d .
O4B O 0.5661(3) 0.47101(13) 0.07944(8) 0.0472(6) Uani 1 1 d .
O5B O 0.7328(3) 0.37522(16) 0.06142(9) 0.0631(7) Uani 1 1 d .
N1B N 0.2461(3) 0.30061(17) 0.04411(9) 0.0486(7) Uani 1 1 d .
N2B N 0.1781(3) 0.44514(17) 0.16482(9) 0.0438(7) Uani 1 1 d .
C1B C 0.2526(5) 0.1804(2) 0.14321(14) 0.0627(11) Uani 1 1 d .
H1B H 0.2356 0.1888 0.1732 0.075 Uiso 1 1 calc R
C2B C 0.2942(6) 0.1063(3) 0.12771(18) 0.0817(14) Uani 1 1 d .
H2B H 0.3067 0.0642 0.1475 0.098 Uiso 1 1 calc R
C3B C 0.3176(6) 0.0937(2) 0.08325(18) 0.0795(14) Uani 1 1 d .
H3B H 0.3443 0.0429 0.0734 0.095 Uiso 1 1 calc R
C4B C 0.3022(5) 0.1555(2) 0.05296(15) 0.0635(11) Uani 1 1 d .
H4B H 0.3180 0.1469 0.0229 0.076 Uiso 1 1 calc R
C5B C 0.2627(4) 0.2297(2) 0.06881(12) 0.0481(9) Uani 1 1 d .
C6B C 0.2364(4) 0.2424(2) 0.11317(12) 0.0472(8) Uani 1 1 d .
C7B C 0.1882(4) 0.3274(2) 0.12084(11) 0.0438(8) Uani 1 1 d .
C8B C 0.1937(4) 0.36487(19) 0.07382(10) 0.0398(8) Uani 1 1 d .
H8B H 0.0912 0.3811 0.0651 0.048 Uiso 1 1 calc R
C9B C 0.3008(4) 0.43935(19) 0.07176(10) 0.0392(8) Uani 1 1 d .
C10B C 0.4510(4) 0.41355(19) 0.09172(11) 0.0406(8) Uani 1 1 d .
H10B H 0.4787 0.3600 0.0812 0.049 Uiso 1 1 calc R
C11B C 0.4338(4) 0.41344(19) 0.14232(11) 0.0411(8) Uani 1 1 d .
C12B C 0.2781(4) 0.37567(19) 0.15489(10) 0.0423(8) Uani 1 1 d .
H12B H 0.2904 0.3435 0.1817 0.051 Uiso 1 1 calc R
C13B C 0.0278(4) 0.3367(2) 0.13992(12) 0.0516(9) Uani 1 1 d .
H13C H -0.0485 0.3239 0.1180 0.062 Uiso 1 1 calc R
H13D H 0.0135 0.3027 0.1656 0.062 Uiso 1 1 calc R
C14B C 0.0217(4) 0.4238(2) 0.15242(12) 0.0528(10) Uani 1 1 d .
H14C H -0.0124 0.4560 0.1277 0.063 Uiso 1 1 calc R
H14D H -0.0468 0.4320 0.1771 0.063 Uiso 1 1 calc R
C15B C 0.2465(4) 0.5122(2) 0.14243(10) 0.0442(8) Uani 1 1 d .
C16B C 0.4093(4) 0.5006(2) 0.15534(11) 0.0482(9) Uani 1 1 d .
H16C H 0.4242 0.5087 0.1868 0.058 Uiso 1 1 calc R
H16D H 0.4758 0.5361 0.1390 0.058 Uiso 1 1 calc R
C17B C 0.1782(6) 0.2948(3) 0.00040(14) 0.0834(14) Uani 1 1 d .
H17D H 0.2426 0.2635 -0.0185 0.100 Uiso 1 1 calc R
H17E H 0.1665 0.3474 -0.0118 0.100 Uiso 1 1 calc R
H17F H 0.0808 0.2695 0.0027 0.100 Uiso 1 1 calc R
C18B C 0.3141(4) 0.46542(19) 0.02345(11) 0.0431(8) Uani 1 1 d .
C19B C 0.1813(6) 0.5273(3) -0.03492(12) 0.0726(12) Uani 1 1 d .
H19D H 0.2618 0.5646 -0.0402 0.087 Uiso 1 1 calc R
H19E H 0.0857 0.5528 -0.0405 0.087 Uiso 1 1 calc R
H19F H 0.1926 0.4821 -0.0543 0.087 Uiso 1 1 calc R
C20B C 0.6956(4) 0.4440(2) 0.06195(12) 0.0515(9) Uani 1 1 d .
C21B C 0.7856(5) 0.5117(3) 0.04443(16) 0.0779(13) Uani 1 1 d .
H21D H 0.8854 0.4934 0.0369 0.094 Uiso 1 1 calc R
H21E H 0.7925 0.5529 0.0665 0.094 Uiso 1 1 calc R
H21F H 0.7371 0.5328 0.0185 0.094 Uiso 1 1 calc R
C22B C 0.5705(5) 0.3772(2) 0.16626(13) 0.0562(10) Uani 1 1 d .
H22C H 0.6602 0.4063 0.1571 0.067 Uiso 1 1 calc R
H22D H 0.5576 0.3862 0.1977 0.067 Uiso 1 1 calc R
C23B C 0.6002(5) 0.2890(2) 0.15929(15) 0.0731(12) Uani 1 1 d .
H23D H 0.5126 0.2588 0.1681 0.088 Uiso 1 1 calc R
H23E H 0.6857 0.2728 0.1768 0.088 Uiso 1 1 calc R
H23F H 0.6210 0.2792 0.1286 0.088 Uiso 1 1 calc R
C24B C 0.1759(5) 0.5917(2) 0.15423(12) 0.0575(10) Uani 1 1 d .
H24D H 0.0704 0.5912 0.1465 0.069 Uiso 1 1 calc R
H24E H 0.2262 0.6337 0.1383 0.069 Uiso 1 1 calc R
H24F H 0.1861 0.6009 0.1854 0.069 Uiso 1 1 calc R

loop_
_atom_site_aniso_label
_atom_site_aniso_U_11
_atom_site_aniso_U_22
_atom_site_aniso_U_33
_atom_site_aniso_U_23
_atom_site_aniso_U_13
_atom_site_aniso_U_12
O1A 0.0617(15) 0.0402(13) 0.0374(12) 0.0010(10) 0.0016(11) 0.0129(12)
O2A 0.0653(16) 0.0546(15) 0.0402(13) 0.0003(11) 0.0047(11) 0.0215(13)
O3A 0.0632(16) 0.0653(17) 0.0390(13) 0.0020(12) -0.0001(12) 0.0142(14)
O4A 0.0551(15) 0.0532(15) 0.0445(13) 0.0057(11) -0.0091(11) -0.0104(13)
O5A 0.0638(19) 0.097(2) 0.075(2) 0.0279(18) -0.0137(15) 0.0130(18)
N1A 0.0493(17) 0.0437(17) 0.0428(15) -0.0011(13) 0.0012(14) -0.0034(14)
N2A 0.063(2) 0.0511(18) 0.0358(15) 0.0041(13) -0.0009(14) 0.0107(16)
C1A 0.083(3) 0.048(2) 0.060(2) -0.0149(19) 0.011(2) -0.009(2)
C2A 0.103(4) 0.046(3) 0.087(3) -0.026(2) 0.001(3) -0.004(3)
C3A 0.100(4) 0.038(2) 0.090(4) -0.008(2) -0.012(3) -0.010(2)
C4A 0.073(3) 0.043(2) 0.060(2) -0.0001(18) 0.000(2) -0.006(2)
C5A 0.049(2) 0.044(2) 0.051(2) -0.0088(17) -0.0037(16) -0.0077(17)
C6A 0.055(2) 0.039(2) 0.048(2) -0.0078(16) -0.0093(17) -0.0078(17)
C7A 0.056(2) 0.044(2) 0.0371(19) -0.0031(15) -0.0058(16) 0.0034(17)
C8A 0.0432(19) 0.045(2) 0.0369(17) 0.0003(15) -0.0087(14) 0.0086(16)
C9A 0.0450(19) 0.0385(19) 0.0349(17) 0.0030(14) -0.0057(14) 0.0079(16)
C10A 0.050(2) 0.0320(18) 0.0432(19) 0.0011(15) -0.0053(15) 0.0003(15)
C11A 0.050(2) 0.038(2) 0.0415(18) -0.0001(15) 0.0066(16) 0.0019(16)
C12A 0.065(2) 0.0385(19) 0.0329(17) -0.0049(14) 0.0065(16) 0.0115(17)
C13A 0.073(3) 0.069(3) 0.043(2) -0.0102(19) -0.0103(19) 0.000(2)
C14A 0.070(3) 0.067(3) 0.039(2) -0.0041(18) -0.0124(18) 0.018(2)
C15A 0.074(3) 0.042(2) 0.0351(18) 0.0042(15) 0.0045(17) 0.0058(19)
C16A 0.063(2) 0.046(2) 0.0405(19) 0.0061(15) 0.0081(17) 0.0027(19)
C17A 0.071(3) 0.056(3) 0.065(3) -0.004(2) 0.018(2) -0.013(2)
C18A 0.0478(19) 0.0358(18) 0.0375(18) 0.0008(15) -0.0026(15) 0.0049(16)
C19A 0.068(3) 0.058(2) 0.057(2) 0.0004(19) 0.0180(19) 0.011(2)
C20A 0.048(2) 0.089(3) 0.050(2) 0.023(2) -0.0053(18) -0.013(2)
C21A 0.098(4) 0.119(4) 0.063(3) 0.021(3) -0.032(3) -0.047(3)
C22A 0.056(2) 0.056(2) 0.058(2) 0.0039(18) 0.0152(18) 0.007(2)
C23A 0.075(3) 0.062(3) 0.101(3) 0.010(2) 0.020(3) 0.020(3)
C24A 0.093(3) 0.048(2) 0.053(2) 0.0091(18) 0.006(2) 0.014(2)
O1B 0.0565(14) 0.0421(13) 0.0366(12) 0.0043(10) 0.0032(11) 0.0113(11)
O2B 0.0634(16) 0.0583(16) 0.0362(13) 0.0113(11) 0.0032(11) 0.0149(14)
O3B 0.0641(17) 0.099(2) 0.0487(15) 0.0104(14) 0.0177(14) 0.0186(17)
O4B 0.0436(13) 0.0386(13) 0.0595(15) 0.0022(11) 0.0135(11) -0.0001(11)
O5B 0.0561(16) 0.0561(17) 0.0770(19) -0.0027(14) 0.0102(14) 0.0132(14)
N1B 0.0620(19) 0.0419(16) 0.0419(16) -0.0020(12) -0.0030(14) 0.0000(15)
N2B 0.0431(16) 0.0507(17) 0.0375(15) 0.0049(13) 0.0012(12) 0.0118(14)
C1B 0.072(3) 0.045(2) 0.071(3) 0.0168(19) 0.004(2) 0.002(2)
C2B 0.094(4) 0.052(3) 0.099(4) 0.021(3) 0.005(3) 0.001(3)
C3B 0.093(3) 0.037(2) 0.109(4) -0.001(2) 0.007(3) 0.009(2)
C4B 0.068(3) 0.049(2) 0.073(3) -0.012(2) 0.001(2) -0.002(2)
C5B 0.0441(19) 0.043(2) 0.057(2) -0.0014(16) -0.0010(17) -0.0054(17)
C6B 0.0433(19) 0.043(2) 0.055(2) 0.0053(16) -0.0025(17) -0.0050(17)
C7B 0.052(2) 0.0368(19) 0.0422(18) 0.0070(14) 0.0037(16) 0.0024(17)
C8B 0.0369(17) 0.0400(19) 0.0426(18) 0.0020(14) -0.0028(14) 0.0047(15)
C9B 0.0453(19) 0.0389(18) 0.0334(17) 0.0006(14) 0.0057(14) 0.0097(15)
C10B 0.048(2) 0.0286(17) 0.0452(19) 0.0008(14) 0.0059(16) 0.0009(15)
C11B 0.0423(19) 0.0365(19) 0.0446(19) 0.0011(15) -0.0058(15) 0.0050(15)
C12B 0.050(2) 0.042(2) 0.0344(17) 0.0081(14) 0.0005(15) 0.0095(16)
C13B 0.045(2) 0.063(2) 0.047(2) 0.0137(18) 0.0021(16) -0.0004(18)
C14B 0.052(2) 0.064(3) 0.043(2) 0.0093(17) 0.0100(17) 0.0167(19)
C15B 0.057(2) 0.042(2) 0.0334(17) 0.0000(14) 0.0059(16) 0.0083(17)
C16B 0.059(2) 0.046(2) 0.0393(19) -0.0017(15) 0.0006(17) 0.0006(18)
C17B 0.123(4) 0.064(3) 0.063(3) -0.014(2) -0.022(3) 0.002(3)
C18B 0.047(2) 0.0339(18) 0.048(2) 0.0021(15) 0.0093(17) 0.0014(17)
C19B 0.094(3) 0.080(3) 0.043(2) 0.019(2) 0.007(2) 0.022(3)
C20B 0.045(2) 0.060(3) 0.050(2) 0.0024(18) 0.0042(17) -0.001(2)
C21B 0.058(3) 0.080(3) 0.096(3) 0.012(3) 0.016(2) -0.003(2)
C22B 0.055(2) 0.058(2) 0.055(2) 0.0045(19) -0.0057(19) 0.006(2)
C23B 0.062(3) 0.062(3) 0.095(3) 0.017(2) -0.009(2) 0.013(2)
C24B 0.077(3) 0.052(2) 0.044(2) -0.0005(17) 0.0036(19) 0.013(2)

loop_
_atom_type_symbol
_atom_type_description
_atom_type_scat_dispersion_real
_atom_type_scat_dispersion_imag
_atom_type_scat_source
C C 0.0033 0.0016 'International Tables Vol C Tables 4.2.6.8 and 6.1.1.4'
H H 0.0000 0.0000 'International Tables Vol C Tables 4.2.6.8 and 6.1.1.4'
N N 0.0061 0.0033 'International Tables Vol C Tables 4.2.6.8 and 6.1.1.4'
O O 0.0106 0.0060 'International Tables Vol C Tables 4.2.6.8 and 6.1.1.4'

loop_
_geom_angle_atom_site_label_1
_geom_angle_atom_site_label_2
_geom_angle_atom_site_label_3
_geom_angle
C9A O1A C15A 118.1(2)
C18A O2A C19A 116.3(3)
C20A O4A C10A 120.6(3)
C5A N1A C17A 117.7(3)
C5A N1A C8A 108.6(3)
C17A N1A C8A 117.1(3)
C15A N2A C14A 116.8(3)
C15A N2A C12A 105.8(3)
C14A N2A C12A 108.6(3)
C2A C1A C6A 118.8(4)
C3A C2A C1A 120.6(4)
C2A C3A C4A 121.7(4)
C3A C4A C5A 117.7(4)
C6A C5A C4A 120.7(3)
C6A C5A N1A 111.7(3)
C4A C5A N1A 127.6(3)
C5A C6A C1A 120.5(3)
C5A C6A C7A 110.1(3)
C1A C6A C7A 129.2(3)
C6A C7A C13A 114.4(3)
C6A C7A C12A 117.7(3)
C13A C7A C12A 99.7(3)
C6A C7A C8A 103.0(3)
C13A C7A C8A 110.2(3)
C12A C7A C8A 112.0(3)
N1A C8A C7A 106.2(3)
N1A C8A C9A 113.2(2)
C7A C8A C9A 112.7(3)
O1A C9A C10A 112.4(3)
O1A C9A C18A 106.7(2)
C10A C9A C18A 110.9(3)
O1A C9A C8A 110.7(2)
C10A C9A C8A 108.3(3)
C18A C9A C8A 107.6(3)
O4A C10A C9A 108.0(3)
O4A C10A C11A 108.5(3)
C9A C10A C11A 108.6(3)
C22A C11A C10A 113.0(3)
C22A C11A C16A 111.3(3)
C10A C11A C16A 106.1(3)
C22A C11A C12A 115.0(3)
C10A C11A C12A 109.0(3)
C16A C11A C12A 101.5(3)
N2A C12A C7A 103.2(3)
N2A C12A C11A 104.1(3)
C7A C12A C11A 121.1(3)
C14A C13A C7A 102.5(3)
N2A C14A C13A 104.5(3)
N2A C15A O1A 113.3(3)
N2A C15A C16A 100.3(3)
O1A C15A C16A 109.5(3)
N2A C15A C24A 113.8(3)
O1A C15A C24A 104.2(3)
C16A C15A C24A 116.1(3)
C15A C16A C11A 99.9(3)
O3A C18A O2A 124.0(3)
O3A C18A C9A 123.9(3)
O2A C18A C9A 112.0(3)
O5A C20A O4A 123.6(4)
O5A C20A C21A 126.7(4)
O4A C20A C21A 109.7(4)
C23A C22A C11A 116.0(3)
C9B O1B C15B 118.5(2)
C18B O2B C19B 116.7(3)
C20B O4B C10B 118.5(3)
C5B N1B C17B 117.9(3)
C5B N1B C8B 108.8(3)
C17B N1B C8B 118.3(3)
C15B N2B C14B 117.4(3)
C15B N2B C12B 105.3(3)
C14B N2B C12B 108.4(3)
C2B C1B C6B 118.5(4)
C1B C2B C3B 120.7(4)
C2B C3B C4B 121.1(4)
C5B C4B C3B 117.8(4)
C4B C5B C6B 121.4(3)
C4B C5B N1B 126.9(4)
C6B C5B N1B 111.7(3)
C5B C6B C1B 120.4(3)
C5B C6B C7B 110.1(3)
C1B C6B C7B 129.4(3)
C6B C7B C12B 117.1(3)
C6B C7B C13B 114.5(3)
C12B C7B C13B 99.9(3)
C6B C7B C8B 103.3(3)
C12B C7B C8B 112.8(3)
C13B C7B C8B 109.4(3)
N1B C8B C7B 105.9(2)
N1B C8B C9B 111.4(3)
C7B C8B C9B 112.0(3)
O1B C9B C10B 113.5(3)
O1B C9B C18B 104.8(2)
C10B C9B C18B 113.2(3)
O1B C9B C8B 110.6(2)
C10B C9B C8B 106.6(3)
C18B C9B C8B 108.1(3)
O4B C10B C9B 108.8(2)
O4B C10B C11B 109.0(3)
C9B C10B C11B 108.0(3)
C16B C11B C22B 111.6(3)
C16B C11B C10B 105.7(3)
C22B C11B C10B 113.1(3)
C16B C11B C12B 101.4(3)
C22B C11B C12B 114.8(3)
C10B C11B C12B 109.3(3)
N2B C12B C7B 103.8(3)
N2B C12B C11B 104.9(3)
C7B C12B C11B 120.4(3)
C14B C13B C7B 103.0(3)
N2B C14B C13B 105.3(3)
N2B C15B O1B 112.7(3)
N2B C15B C16B 100.2(3)
O1B C15B C16B 109.2(3)
N2B C15B C24B 113.6(3)
O1B C15B C24B 104.7(3)
C16B C15B C24B 116.6(3)
C15B C16B C11B 101.1(3)
O3B C18B O2B 124.4(3)
O3B C18B C9B 125.2(3)
O2B C18B C9B 110.3(3)
O5B C20B O4B 124.4(3)
O5B C20B C21B 125.6(4)
O4B C20B C21B 110.0(3)
C23B C22B C11B 117.1(3)

loop_
_geom_bond_atom_site_label_1
_geom_bond_atom_site_label_2
_geom_bond_distance
O1A C9A 1.435(4)
O1A C15A 1.486(4)
O2A C18A 1.314(4)
O2A C19A 1.443(4)
O3A C18A 1.194(4)
O4A C20A 1.338(4)
O4A C10A 1.445(4)
O5A C20A 1.190(5)
N1A C5A 1.402(4)
N1A C17A 1.459(5)
N1A C8A 1.476(4)
N2A C15A 1.433(4)
N2A C14A 1.485(5)
N2A C12A 1.488(4)
C1A C2A 1.380(6)
C1A C6A 1.379(5)
C2A C3A 1.366(6)
C3A C4A 1.378(6)
C4A C5A 1.395(5)
C5A C6A 1.382(5)
C6A C7A 1.500(5)
C7A C13A 1.529(5)
C7A C12A 1.545(5)
C7A C8A 1.553(4)
C8A C9A 1.556(5)
C9A C10A 1.514(5)
C9A C18A 1.527(4)
C10A C11A 1.534(5)
C11A C22A 1.536(5)
C11A C16A 1.536(5)
C11A C12A 1.570(5)
C13A C14A 1.518(5)
C15A C16A 1.506(6)
C15A C24A 1.515(5)
C20A C21A 1.493(6)
C22A C23A 1.523(6)
O1B C9B 1.446(4)
O1B C15B 1.471(4)
O2B C18B 1.330(4)
O2B C19B 1.439(4)
O3B C18B 1.187(4)
O4B C20B 1.338(4)
O4B C10B 1.447(4)
O5B C20B 1.195(4)
N1B C5B 1.409(4)
N1B C17B 1.455(5)
N1B C8B 1.474(4)
N2B C15B 1.442(4)
N2B C14B 1.474(5)
N2B C12B 1.489(4)
C1B C2B 1.374(6)
C1B C6B 1.384(5)
C2B C3B 1.377(7)
C3B C4B 1.387(6)
C4B C5B 1.374(5)
C5B C6B 1.378(5)
C6B C7B 1.501(5)
C7B C12B 1.530(5)
C7B C13B 1.537(5)
C7B C8B 1.555(4)
C8B C9B 1.564(5)
C9B C10B 1.520(5)
C9B C18B 1.530(4)
C10B C11B 1.538(4)
C11B C16B 1.524(5)
C11B C22B 1.532(5)
C11B C12B 1.560(5)
C13B C14B 1.504(5)
C15B C16B 1.502(5)
C15B C24B 1.510(5)
C20B C21B 1.481(5)
C22B C23B 1.511(5)

loop_
_geom_torsion_atom_site_label_1
_geom_torsion_atom_site_label_2
_geom_torsion_atom_site_label_3
_geom_torsion_atom_site_label_4
_geom_torsion
C6A C1A C2A C3A -1.9(7)
C1A C2A C3A C4A 0.7(8)
C2A C3A C4A C5A 1.2(7)
C3A C4A C5A C6A -1.9(6)
C3A C4A C5A N1A 177.2(4)
C17A N1A C5A C6A -140.8(3)
C8A N1A C5A C6A -4.8(4)
C17A N1A C5A C4A 40.0(5)
C8A N1A C5A C4A 176.0(4)
C4A C5A C6A C1A 0.7(6)
N1A C5A C6A C1A -178.6(3)
C4A C5A C6A C7A -174.1(3)
N1A C5A C6A C7A 6.6(4)
C2A C1A C6A C5A 1.2(6)
C2A C1A C6A C7A 174.9(4)
C5A C6A C7A C13A 114.2(4)
C1A C6A C7A C13A -60.0(5)
C5A C6A C7A C12A -129.3(3)
C1A C6A C7A C12A 56.5(5)
C5A C6A C7A C8A -5.5(4)
C1A C6A C7A C8A -179.7(4)
C5A N1A C8A C7A 1.1(4)
C17A N1A C8A C7A 137.4(3)
C5A N1A C8A C9A 125.3(3)
C17A N1A C8A C9A -98.4(3)
C6A C7A C8A N1A 2.5(3)
C13A C7A C8A N1A -120.0(3)
C12A C7A C8A N1A 130.0(3)
C6A C7A C8A C9A -122.0(3)
C13A C7A C8A C9A 115.6(3)
C12A C7A C8A C9A 5.6(4)
C15A O1A C9A C10A -40.1(4)
C15A O1A C9A C18A -161.8(3)
C15A O1A C9A C8A 81.3(3)
N1A C8A C9A O1A 165.1(3)
C7A C8A C9A O1A -74.4(3)
N1A C8A C9A C10A -71.1(3)
C7A C8A C9A C10A 49.4(3)
N1A C8A C9A C18A 48.8(3)
C7A C8A C9A C18A 169.3(3)
C20A O4A C10A C9A -120.4(3)
C20A O4A C10A C11A 122.1(3)
O1A C9A C10A O4A -71.5(3)
C18A C9A C10A O4A 47.9(3)
C8A C9A C10A O4A 165.8(2)
O1A C9A C10A C11A 46.0(3)
C18A C9A C10A C11A 165.4(3)
C8A C9A C10A C11A -76.7(3)
O4A C10A C11A C22A -71.7(3)
C9A C10A C11A C22A 171.1(3)
O4A C10A C11A C16A 50.5(4)
C9A C10A C11A C16A -66.6(3)
O4A C10A C11A C12A 159.1(3)
C9A C10A C11A C12A 42.0(3)
C15A N2A C12A C7A -105.5(3)
C14A N2A C12A C7A 20.7(3)
C15A N2A C12A C11A 21.8(3)
C14A N2A C12A C11A 148.0(3)
C6A C7A C12A N2A -164.7(3)
C13A C7A C12A N2A -40.4(3)
C8A C7A C12A N2A 76.1(3)
C6A C7A C12A C11A 79.7(4)
C13A C7A C12A C11A -156.1(3)
C8A C7A C12A C11A -39.5(4)
C22A C11A C12A N2A 131.5(3)
C10A C11A C12A N2A -100.4(3)
C16A C11A C12A N2A 11.3(3)
C22A C11A C12A C7A -113.2(3)
C10A C11A C12A C7A 14.8(4)
C16A C11A C12A C7A 126.5(3)
C6A C7A C13A C14A 172.0(3)
C12A C7A C13A C14A 45.5(3)
C8A C7A C13A C14A -72.5(4)
C15A N2A C14A C13A 127.4(3)
C12A N2A C14A C13A 7.9(3)
C7A C13A C14A N2A -33.7(4)
C14A N2A C15A O1A -51.3(4)
C12A N2A C15A O1A 69.8(4)
C14A N2A C15A C16A -167.8(3)
C12A N2A C15A C16A -46.8(3)
C14A N2A C15A C24A 67.5(4)
C12A N2A C15A C24A -171.5(3)
C9A O1A C15A N2A -58.5(4)
C9A O1A C15A C16A 52.5(4)
C9A O1A C15A C24A 177.3(3)
N2A C15A C16A C11A 52.9(3)
O1A C15A C16A C11A -66.5(3)
C24A C15A C16A C11A 175.9(3)
C22A C11A C16A C15A -161.1(3)
C10A C11A C16A C15A 75.6(3)
C12A C11A C16A C15A -38.2(3)
C19A O2A C18A O3A 0.3(5)
C19A O2A C18A C9A -176.3(3)
O1A C9A C18A O3A 145.1(3)
C10A C9A C18A O3A 22.3(5)
C8A C9A C18A O3A -96.0(4)
O1A C9A C18A O2A -38.3(4)
C10A C9A C18A O2A -161.0(3)
C8A C9A C18A O2A 80.6(3)
C10A O4A C20A O5A -17.1(6)
C10A O4A C20A C21A 162.0(3)
C10A C11A C22A C23A -63.0(4)
C16A C11A C22A C23A 177.7(3)
C12A C11A C22A C23A 63.0(4)
C6B C1B C2B C3B -0.7(7)
C1B C2B C3B C4B 1.0(8)
C2B C3B C4B C5B 0.0(7)
C3B C4B C5B C6B -1.2(6)
C3B C4B C5B N1B 177.8(4)
C17B N1B C5B C4B 38.3(6)
C8B N1B C5B C4B 176.6(4)
C17B N1B C5B C6B -142.7(4)
C8B N1B C5B C6B -4.4(4)
C4B C5B C6B C1B 1.4(6)
N1B C5B C6B C1B -177.7(3)
C4B C5B C6B C7B -177.3(3)
N1B C5B C6B C7B 3.6(4)
C2B C1B C6B C5B -0.4(6)
C2B C1B C6B C7B 178.0(4)
C5B C6B C7B C12B -126.1(3)
C1B C6B C7B C12B 55.3(5)
C5B C6B C7B C13B 117.4(3)
C1B C6B C7B C13B -61.1(5)
C5B C6B C7B C8B -1.4(4)
C1B C6B C7B C8B -180.0(4)
C5B N1B C8B C7B 3.2(4)
C17B N1B C8B C7B 141.4(3)
C5B N1B C8B C9B 125.4(3)
C17B N1B C8B C9B -96.5(4)
C6B C7B C8B N1B -1.1(3)
C12B C7B C8B N1B 126.3(3)
C13B C7B C8B N1B -123.5(3)
C6B C7B C8B C9B -122.8(3)
C12B C7B C8B C9B 4.6(4)
C13B C7B C8B C9B 114.8(3)
C15B O1B C9B C10B -37.5(4)
C15B O1B C9B C18B -161.4(3)
C15B O1B C9B C8B 82.3(3)
N1B C8B C9B O1B 168.8(2)
C7B C8B C9B O1B -72.7(3)
N1B C8B C9B C10B -67.4(3)
C7B C8B C9B C10B 51.1(3)
N1B C8B C9B C18B 54.6(3)
C7B C8B C9B C18B 173.1(3)
C20B O4B C10B C9B -129.6(3)
C20B O4B C10B C11B 112.8(3)
O1B C9B C10B O4B -74.2(3)
C18B C9B C10B O4B 45.0(3)
C8B C9B C10B O4B 163.7(2)
O1B C9B C10B C11B 44.0(3)
C18B C9B C10B C11B 163.2(3)
C8B C9B C10B C11B -78.1(3)
O4B C10B C11B C16B 52.4(3)
C9B C10B C11B C16B -65.7(3)
O4B C10B C11B C22B -70.0(3)
C9B C10B C11B C22B 171.9(3)
O4B C10B C11B C12B 160.8(2)
C9B C10B C11B C12B 42.7(3)
C15B N2B C12B C7B -105.3(3)
C14B N2B C12B C7B 21.1(3)
C15B N2B C12B C11B 21.9(3)
C14B N2B C12B C11B 148.3(3)
C6B C7B C12B N2B -163.4(3)
C13B C7B C12B N2B -39.1(3)
C8B C7B C12B N2B 76.9(3)
C6B C7B C12B C11B 79.9(4)
C13B C7B C12B C11B -155.9(3)
C8B C7B C12B C11B -39.9(4)
C16B C11B C12B N2B 10.3(3)
C22B C11B C12B N2B 130.7(3)
C10B C11B C12B N2B -101.0(3)
C16B C11B C12B C7B 126.6(3)
C22B C11B C12B C7B -113.0(3)
C10B C11B C12B C7B 15.3(4)
C6B C7B C13B C14B 169.3(3)
C12B C7B C13B C14B 43.3(3)
C8B C7B C13B C14B -75.3(3)
C15B N2B C14B C13B 125.5(3)
C12B N2B C14B C13B 6.5(3)
C7B C13B C14B N2B -31.4(3)
C14B N2B C15B O1B -50.4(4)
C12B N2B C15B O1B 70.3(3)
C14B N2B C15B C16B -166.3(3)
C12B N2B C15B C16B -45.7(3)
C14B N2B C15B C24B 68.5(4)
C12B N2B C15B C24B -170.8(3)
C9B O1B C15B N2B -60.6(4)
C9B O1B C15B C16B 49.9(4)
C9B O1B C15B C24B 175.5(3)
N2B C15B C16B C11B 51.9(3)
O1B C15B C16B C11B -66.7(3)
C24B C15B C16B C11B 174.9(3)
C22B C11B C16B C15B -159.9(3)
C10B C11B C16B C15B 76.7(3)
C12B C11B C16B C15B -37.2(3)
C19B O2B C18B O3B -2.5(5)
C19B O2B C18B C9B -178.9(3)
O1B C9B C18B O3B 139.2(4)
C10B C9B C18B O3B 15.0(5)
C8B C9B C18B O3B -102.8(4)
O1B C9B C18B O2B -44.5(3)
C10B C9B C18B O2B -168.7(3)
C8B C9B C18B O2B 73.5(3)
C10B O4B C20B O5B -11.2(5)
C10B O4B C20B C21B 169.9(3)
C16B C11B C22B C23B 175.1(3)
C10B C11B C22B C23B -65.9(4)
C12B C11B C22B C23B 60.4(4)
